data_7052364
loop_
_publ_author_name
'Christer B. Aaker\"oy'
'Nate Schultheiss'
'John Desper'
'Curtis Moore'

_publ_section_title
;
 Balancing intermolecular hydrogen-bond interactions for the directed
 assembly of binary 1 : 1 co-crystals
;
_journal_issue 10
_journal_name_full 'New Journal of Chemistry'
_journal_page_first 1452
_journal_paper_doi 10.1039/b608267j
_journal_volume 30
_journal_year 2006
_chemical_formula_moiety
;
(C13 H12 N4 O) (C7 H5 N O4)
;
_chemical_formula_sum 'C20 H17 N5 O5'
_chemical_formula_weight 407.39
_chemical_name_systematic
;
[1-(3-OMe-5-pyridyl)-2-(2-amino-4-methyl-6-pyrimidyl)-ethyne], NO2PhCOOH
;
_space_group_IT_number 2
_symmetry_cell_setting triclinic
_symmetry_space_group_name_Hall '-P 1'
_symmetry_space_group_name_H-M 'P -1'
_atom_sites_solution_hydrogens geom
_atom_sites_solution_primary direct
_atom_sites_solution_secondary difmap
_audit_creation_method SHELXL-97
_cell_angle_alpha 87.646(3)
_cell_angle_beta 80.636(3)
_cell_angle_gamma 81.138(3)
_cell_formula_units_Z 2
_cell_length_a 6.9157(12)
_cell_length_b 6.9405(12)
_cell_length_c 19.854(4)
_cell_measurement_reflns_used 1448
_cell_measurement_temperature 100(2)
_cell_measurement_theta_max 25.95
_cell_measurement_theta_min 4.95
_cell_volume 928.9(3)
_computing_cell_refinement 'Bruker XSCANS'
_computing_data_collection 'Bruker XSCANS'
_computing_data_reduction 'Bruker SHELXTL'
_computing_molecular_graphics 'Bruker SHELXTL'
_computing_publication_material 'Bruker SHELXTL'
_computing_structure_refinement 'SHELXL-97 (Sheldrick, 1997)'
_computing_structure_solution 'SHELXS-97 (Sheldrick, 1990)'
_diffrn_ambient_temperature 100(2)
_diffrn_measured_fraction_theta_full 0.939
_diffrn_measured_fraction_theta_max 0.939
_diffrn_measurement_device_type 'CCD area detector'
_diffrn_measurement_method 'phi and omega scans'
_diffrn_radiation_monochromator graphite
_diffrn_radiation_source 'fine-focus sealed tube'
_diffrn_radiation_type MoK\a
_diffrn_radiation_wavelength 0.71073
_diffrn_reflns_av_R_equivalents 0.0277
_diffrn_reflns_av_sigmaI/netI 0.0667
_diffrn_reflns_limit_h_max 8
_diffrn_reflns_limit_h_min -8
_diffrn_reflns_limit_k_max 7
_diffrn_reflns_limit_k_min -8
_diffrn_reflns_limit_l_max 24
_diffrn_reflns_limit_l_min -23
_diffrn_reflns_number 4809
_diffrn_reflns_theta_full 26.02
_diffrn_reflns_theta_max 26.02
_diffrn_reflns_theta_min 2.08
_exptl_absorpt_coefficient_mu 0.108
_exptl_absorpt_correction_type none
_exptl_crystal_colour colorless
_exptl_crystal_density_diffrn 1.457
_exptl_crystal_density_method 'not measured'
_exptl_crystal_description plate
_exptl_crystal_F_000 424
_exptl_crystal_size_max 0.23
_exptl_crystal_size_mid 0.16
_exptl_crystal_size_min 0.01
_refine_diff_density_max 0.307
_refine_diff_density_min -0.250
_refine_diff_density_rms 0.056
_refine_ls_extinction_method none
_refine_ls_goodness_of_fit_ref 1.001
_refine_ls_hydrogen_treatment mixed
_refine_ls_matrix_type full
_refine_ls_number_parameters 282
_refine_ls_number_reflns 3438
_refine_ls_number_restraints 0
_refine_ls_restrained_S_all 1.001
_refine_ls_R_factor_all 0.1084
_refine_ls_R_factor_gt 0.0532
_refine_ls_shift/su_max 0.000
_refine_ls_shift/su_mean 0.000
_refine_ls_structure_factor_coef Fsqd
_refine_ls_weighting_details 'calc w=1/[\s^2^(Fo^2^)+(0.0650P)^2^+0.1500P] where P=(Fo^2^+2Fc^2^)/3'
_refine_ls_weighting_scheme calc
_refine_ls_wR_factor_gt 0.1136
_refine_ls_wR_factor_ref 0.1382
_reflns_number_gt 2099
_reflns_number_total 3438
_reflns_threshold_expression >2sigma(I)
_cod_data_source_file b608267j.txt
_cod_data_source_block 3b
_cod_depositor_comments
;
The following automatic conversions were performed:
'_symmetry_cell_setting' value 'Triclinic' changed to 'triclinic'
according to '/home/saulius/struct/CIF-dictionaries/cif_core.dic'
dictionary named 'cif_core.dic' version 2.4.1 from 2010-06-29.

Automatic conversion script
Id: cif_fix_enum 1527 2010-12-29 10:47:43Z saulius 
;
_cod_original_sg_symbol_H-M P-1
_cod_database_code 7052364

loop_
_symmetry_equiv_pos_as_xyz
'x, y, z'
'-x, -y, -z'

loop_
_atom_site_label
_atom_site_type_symbol
_atom_site_fract_x
_atom_site_fract_y
_atom_site_fract_z
_atom_site_U_iso_or_equiv
_atom_site_adp_type
_atom_site_occupancy
_atom_site_symmetry_multiplicity
_atom_site_calc_flag
_atom_site_refinement_flags
_atom_site_disorder_assembly
_atom_site_disorder_group
N11 N 0.2547(3) 0.4953(3) 0.51616(11) 0.0176(5) Uani 1 1 d . . .
C12 C 0.3334(4) 0.3048(4) 0.51252(14) 0.0181(6) Uani 1 1 d . . .
N12 N 0.3537(4) 0.2074(4) 0.57121(13) 0.0211(6) Uani 1 1 d . . .
H12A H 0.318(4) 0.273(4) 0.6108(15) 0.025 Uiso 1 1 d . . .
H12B H 0.419(4) 0.084(4) 0.5705(14) 0.025 Uiso 1 1 d . . .
N13 N 0.3919(3) 0.2031(3) 0.45413(11) 0.0181(5) Uani 1 1 d . . .
C14 C 0.3619(4) 0.3040(4) 0.39638(14) 0.0185(6) Uani 1 1 d . . .
C15 C 0.2817(4) 0.4997(4) 0.39547(14) 0.0218(7) Uani 1 1 d . . .
H15 H 0.2628 0.5674 0.3539 0.026 Uiso 1 1 calc R . .
C16 C 0.2302(4) 0.5924(4) 0.45769(14) 0.0187(6) Uani 1 1 d . . .
C17 C 0.4156(4) 0.2010(4) 0.33326(14) 0.0194(6) Uani 1 1 d . . .
C18 C 0.1449(4) 0.8039(4) 0.46314(15) 0.0252(7) Uani 1 1 d . . .
H18A H 0.1406 0.8607 0.4173 0.038 Uiso 1 1 calc R . .
H18B H 0.2280 0.8721 0.4866 0.038 Uiso 1 1 calc R . .
H18C H 0.0104 0.8174 0.4890 0.038 Uiso 1 1 calc R . .
N21 N 0.5123(4) 0.1335(3) 0.09003(12) 0.0255(6) Uani 1 1 d . . .
C22 C 0.4727(4) 0.1873(4) 0.15497(14) 0.0227(7) Uani 1 1 d . . .
H22 H 0.4248 0.3206 0.1648 0.027 Uiso 1 1 calc R . .
C23 C 0.4982(4) 0.0568(4) 0.20952(14) 0.0185(6) Uani 1 1 d . . .
C24 C 0.5673(4) -0.1377(4) 0.19556(14) 0.0200(6) Uani 1 1 d . . .
H24 H 0.5857 -0.2300 0.2315 0.024 Uiso 1 1 calc R . .
C25 C 0.6090(4) -0.1945(4) 0.12829(14) 0.0186(6) Uani 1 1 d . . .
O25 O 0.6776(3) -0.3868(3) 0.11655(10) 0.0272(5) Uani 1 1 d . . .
C28 C 0.7193(5) -0.4455(4) 0.04599(14) 0.0301(8) Uani 1 1 d . . .
H28A H 0.7495 -0.5880 0.0439 0.045 Uiso 1 1 calc R . .
H28B H 0.8333 -0.3882 0.0224 0.045 Uiso 1 1 calc R . .
H28C H 0.6035 -0.4002 0.0238 0.045 Uiso 1 1 calc R . .
C26 C 0.5822(4) -0.0554(4) 0.07728(15) 0.0233(7) Uani 1 1 d . . .
H26 H 0.6146 -0.0953 0.0311 0.028 Uiso 1 1 calc R . .
C27 C 0.4535(4) 0.1297(4) 0.27775(14) 0.0208(7) Uani 1 1 d . . .
C31 C 0.0709(4) 0.7987(4) 0.73916(14) 0.0185(6) Uani 1 1 d . . .
C37 C 0.1397(4) 0.6528(4) 0.68331(15) 0.0209(7) Uani 1 1 d . . .
O31 O 0.1394(3) 0.7304(3) 0.62178(10) 0.0249(5) Uani 1 1 d . . .
H31 H 0.178(4) 0.634(4) 0.5849(15) 0.030 Uiso 1 1 d . . .
O32 O 0.1912(3) 0.4797(3) 0.69457(10) 0.0289(5) Uani 1 1 d . . .
C32 C 0.0549(4) 0.7363(4) 0.80635(14) 0.0230(7) Uani 1 1 d . . .
H32 H 0.0866 0.6015 0.8169 0.028 Uiso 1 1 calc R . .
C33 C -0.0072(4) 0.8694(4) 0.85889(14) 0.0222(7) Uani 1 1 d . . .
H33 H -0.0179 0.8276 0.9053 0.027 Uiso 1 1 calc R . .
C34 C -0.0527(4) 1.0635(4) 0.84170(14) 0.0192(6) Uani 1 1 d . . .
N34 N -0.1168(3) 1.2049(4) 0.89715(13) 0.0239(6) Uani 1 1 d . . .
O33 O -0.1092(3) 1.1460(3) 0.95586(10) 0.0351(6) Uani 1 1 d . . .
O34 O -0.1747(3) 1.3751(3) 0.88219(11) 0.0333(6) Uani 1 1 d . . .
C35 C -0.0380(4) 1.1306(4) 0.77532(14) 0.0212(7) Uani 1 1 d . . .
H35 H -0.0703 1.2655 0.7652 0.025 Uiso 1 1 calc R . .
C36 C 0.0251(4) 0.9969(4) 0.72348(15) 0.0198(6) Uani 1 1 d . . .
H36 H 0.0372 1.0401 0.6772 0.024 Uiso 1 1 calc R . .

loop_
_atom_site_aniso_label
_atom_site_aniso_U_11
_atom_site_aniso_U_22
_atom_site_aniso_U_33
_atom_site_aniso_U_23
_atom_site_aniso_U_13
_atom_site_aniso_U_12
N11 0.0173(12) 0.0121(12) 0.0228(13) -0.0033(10) -0.0030(10) 0.0002(10)
C12 0.0149(14) 0.0183(15) 0.0211(16) -0.0047(12) -0.0016(12) -0.0023(12)
N12 0.0259(14) 0.0157(13) 0.0199(14) -0.0018(10) -0.0014(11) 0.0003(11)
N13 0.0179(12) 0.0142(12) 0.0218(13) -0.0031(10) -0.0029(10) -0.0007(10)
C14 0.0167(15) 0.0176(15) 0.0208(15) -0.0049(12) -0.0006(12) -0.0025(12)
C15 0.0217(15) 0.0214(16) 0.0216(16) -0.0014(12) -0.0030(12) -0.0005(13)
C16 0.0146(14) 0.0162(14) 0.0255(17) -0.0012(12) -0.0030(12) -0.0026(12)
C17 0.0189(15) 0.0151(15) 0.0225(16) -0.0003(12) -0.0017(12) 0.0016(12)
C18 0.0260(16) 0.0170(15) 0.0323(18) -0.0035(13) -0.0089(13) 0.0034(13)
N21 0.0290(15) 0.0220(14) 0.0241(14) -0.0013(11) -0.0050(11) 0.0021(11)
C22 0.0261(16) 0.0175(15) 0.0236(17) -0.0023(12) -0.0052(13) 0.0010(13)
C23 0.0146(14) 0.0212(15) 0.0186(15) -0.0028(12) 0.0001(11) -0.0011(12)
C24 0.0168(14) 0.0229(16) 0.0197(16) -0.0005(12) -0.0030(12) -0.0015(12)
C25 0.0164(15) 0.0144(15) 0.0253(17) -0.0019(12) -0.0033(12) -0.0025(12)
O25 0.0403(13) 0.0157(11) 0.0234(12) -0.0047(8) -0.0057(9) 0.0046(9)
C28 0.0392(19) 0.0259(17) 0.0236(17) -0.0109(14) -0.0021(14) 0.0000(15)
C26 0.0224(16) 0.0250(16) 0.0225(16) -0.0043(13) -0.0040(13) -0.0015(13)
C27 0.0185(15) 0.0181(15) 0.0261(17) -0.0002(13) -0.0058(12) -0.0014(12)
C31 0.0136(14) 0.0166(15) 0.0251(16) -0.0022(12) -0.0019(12) -0.0023(12)
C37 0.0137(15) 0.0224(17) 0.0258(17) -0.0040(13) 0.0008(12) -0.0030(12)
O31 0.0335(12) 0.0186(11) 0.0212(12) -0.0045(9) -0.0039(9) 0.0006(9)
O32 0.0377(13) 0.0164(11) 0.0299(12) -0.0032(9) -0.0016(10) 0.0010(10)
C32 0.0250(16) 0.0159(15) 0.0257(17) 0.0006(12) -0.0003(13) 0.0001(12)
C33 0.0239(16) 0.0226(16) 0.0182(15) 0.0023(12) -0.0013(12) -0.0008(13)
C34 0.0131(14) 0.0213(16) 0.0230(16) -0.0059(12) -0.0013(12) -0.0023(12)
N34 0.0220(14) 0.0249(15) 0.0243(15) -0.0074(11) -0.0008(11) -0.0034(11)
O33 0.0493(15) 0.0307(13) 0.0225(13) -0.0047(10) -0.0030(11) 0.0008(11)
O34 0.0438(14) 0.0154(11) 0.0370(14) -0.0051(9) -0.0025(11) 0.0038(10)
C35 0.0221(15) 0.0172(15) 0.0242(17) -0.0030(12) -0.0029(12) -0.0024(12)
C36 0.0176(15) 0.0198(15) 0.0225(16) 0.0002(12) -0.0053(12) -0.0018(12)

loop_
_atom_type_symbol
_atom_type_description
_atom_type_scat_dispersion_real
_atom_type_scat_dispersion_imag
_atom_type_scat_source
C C 0.0033 0.0016 'International Tables Vol C Tables 4.2.6.8 and 6.1.1.4'
H H 0.0000 0.0000 'International Tables Vol C Tables 4.2.6.8 and 6.1.1.4'
N N 0.0061 0.0033 'International Tables Vol C Tables 4.2.6.8 and 6.1.1.4'
O O 0.0106 0.0060 'International Tables Vol C Tables 4.2.6.8 and 6.1.1.4'

loop_
_geom_angle_atom_site_label_1
_geom_angle_atom_site_label_2
_geom_angle_atom_site_label_3
_geom_angle
_geom_angle_site_symmetry_1
_geom_angle_site_symmetry_3
_geom_angle_publ_flag
C16 N11 C12 118.0(2) . . ?
N12 C12 N11 117.7(2) . . ?
N12 C12 N13 117.1(3) . . ?
N11 C12 N13 125.2(3) . . ?
C12 N12 H12A 118.5(18) . . ?
C12 N12 H12B 119.9(18) . . ?
H12A N12 H12B 121(3) . . ?
C14 N13 C12 115.3(2) . . ?
N13 C14 C15 123.2(2) . . ?
N13 C14 C17 117.5(2) . . ?
C15 C14 C17 119.3(3) . . ?
C16 C15 C14 117.2(3) . . ?
C16 C15 H15 121.4 . . ?
C14 C15 H15 121.4 . . ?
N11 C16 C15 121.0(3) . . ?
N11 C16 C18 116.9(2) . . ?
C15 C16 C18 122.1(3) . . ?
C27 C17 C14 174.2(3) . . ?
C16 C18 H18A 109.5 . . ?
C16 C18 H18B 109.5 . . ?
H18A C18 H18B 109.5 . . ?
C16 C18 H18C 109.5 . . ?
H18A C18 H18C 109.5 . . ?
H18B C18 H18C 109.5 . . ?
C22 N21 C26 117.5(3) . . ?
N21 C22 C23 123.1(3) . . ?
N21 C22 H22 118.5 . . ?
C23 C22 H22 118.5 . . ?
C24 C23 C22 118.7(3) . . ?
C24 C23 C27 122.5(3) . . ?
C22 C23 C27 118.8(3) . . ?
C25 C24 C23 118.6(3) . . ?
C25 C24 H24 120.7 . . ?
C23 C24 H24 120.7 . . ?
O25 C25 C24 116.9(3) . . ?
O25 C25 C26 124.1(2) . . ?
C24 C25 C26 119.0(3) . . ?
C25 O25 C28 116.5(2) . . ?
O25 C28 H28A 109.5 . . ?
O25 C28 H28B 109.5 . . ?
H28A C28 H28B 109.5 . . ?
O25 C28 H28C 109.5 . . ?
H28A C28 H28C 109.5 . . ?
H28B C28 H28C 109.5 . . ?
N21 C26 C25 123.1(3) . . ?
N21 C26 H26 118.4 . . ?
C25 C26 H26 118.4 . . ?
C17 C27 C23 176.3(3) . . ?
C32 C31 C36 119.9(3) . . ?
C32 C31 C37 119.6(2) . . ?
C36 C31 C37 120.5(3) . . ?
O32 C37 O31 123.9(3) . . ?
O32 C37 C31 122.8(3) . . ?
O31 C37 C31 113.3(2) . . ?
C37 O31 H31 113.7(17) . . ?
C31 C32 C33 120.4(3) . . ?
C31 C32 H32 119.8 . . ?
C33 C32 H32 119.8 . . ?
C34 C33 C32 118.2(3) . . ?
C34 C33 H33 120.9 . . ?
C32 C33 H33 120.9 . . ?
C35 C34 C33 122.8(3) . . ?
C35 C34 N34 118.8(2) . . ?
C33 C34 N34 118.3(3) . . ?
O33 N34 O34 123.5(2) . . ?
O33 N34 C34 118.1(2) . . ?
O34 N34 C34 118.4(2) . . ?
C34 C35 C36 118.5(3) . . ?
C34 C35 H35 120.8 . . ?
C36 C35 H35 120.8 . . ?
C35 C36 C31 120.1(3) . . ?
C35 C36 H36 119.9 . . ?
C31 C36 H36 119.9 . . ?

loop_
_geom_bond_atom_site_label_1
_geom_bond_atom_site_label_2
_geom_bond_distance
_geom_bond_site_symmetry_2
_geom_bond_publ_flag
N11 C16 1.340(3) . ?
N11 C12 1.350(3) . ?
C12 N12 1.339(4) . ?
C12 N13 1.354(3) . ?
N12 H12A 0.91(3) . ?
N12 H12B 0.90(3) . ?
N13 C14 1.347(3) . ?
C14 C15 1.387(4) . ?
C14 C17 1.435(4) . ?
C15 C16 1.385(4) . ?
C15 H15 0.9500 . ?
C16 C18 1.497(4) . ?
C17 C27 1.200(4) . ?
C18 H18A 0.9800 . ?
C18 H18B 0.9800 . ?
C18 H18C 0.9800 . ?
N21 C22 1.330(4) . ?
N21 C26 1.345(4) . ?
C22 C23 1.399(4) . ?
C22 H22 0.9500 . ?
C23 C24 1.384(4) . ?
C23 C27 1.435(4) . ?
C24 C25 1.380(4) . ?
C24 H24 0.9500 . ?
C25 O25 1.362(3) . ?
C25 C26 1.385(4) . ?
O25 C28 1.446(3) . ?
C28 H28A 0.9800 . ?
C28 H28B 0.9800 . ?
C28 H28C 0.9800 . ?
C26 H26 0.9500 . ?
C31 C32 1.378(4) . ?
C31 C36 1.398(4) . ?
C31 C37 1.501(4) . ?
C37 O32 1.221(3) . ?
C37 O31 1.315(3) . ?
O31 H31 0.99(3) . ?
C32 C33 1.392(4) . ?
C32 H32 0.9500 . ?
C33 C34 1.377(4) . ?
C33 H33 0.9500 . ?
C34 C35 1.373(4) . ?
C34 N34 1.472(3) . ?
N34 O33 1.226(3) . ?
N34 O34 1.228(3) . ?
C35 C36 1.385(4) . ?
C35 H35 0.9500 . ?
C36 H36 0.9500 . ?

loop_
_geom_hbond_atom_site_label_D
_geom_hbond_atom_site_label_H
_geom_hbond_atom_site_label_A
_geom_hbond_distance_DH
_geom_hbond_distance_HA
_geom_hbond_distance_DA
_geom_hbond_angle_DHA
_geom_hbond_site_symmetry_A
N12 H12A O32 0.91(3) 2.22(3) 3.109(3) 168(2) .
O31 H31 N11 0.99(3) 1.67(3) 2.652(3) 173(3) .
N12 H12B N13 0.90(3) 2.24(3) 3.122(3) 168(2) 2_656

loop_
_geom_torsion_atom_site_label_1
_geom_torsion_atom_site_label_2
_geom_torsion_atom_site_label_3
_geom_torsion_atom_site_label_4
_geom_torsion
_geom_torsion_site_symmetry_1
_geom_torsion_site_symmetry_2
_geom_torsion_site_symmetry_3
_geom_torsion_site_symmetry_4
_geom_torsion_publ_flag
C16 N11 C12 N12 -178.6(2) . . . . ?
C16 N11 C12 N13 0.7(4) . . . . ?
N12 C12 N13 C14 177.5(2) . . . . ?
N11 C12 N13 C14 -1.9(4) . . . . ?
C12 N13 C14 C15 1.7(4) . . . . ?
C12 N13 C14 C17 -178.1(2) . . . . ?
N13 C14 C15 C16 -0.4(4) . . . . ?
C17 C14 C15 C16 179.3(3) . . . . ?
C12 N11 C16 C15 0.8(4) . . . . ?
C12 N11 C16 C18 -179.3(2) . . . . ?
C14 C15 C16 N11 -0.9(4) . . . . ?
C14 C15 C16 C18 179.2(3) . . . . ?
c26 N21 C22 C23 -0.8(4) . . . . ?
N21 C22 C23 C24 -0.2(4) . . . . ?
N21 C22 C23 C27 179.2(3) . . . . ?
C22 C23 C24 C25 0.3(4) . . . . ?
C27 C23 C24 C25 -179.1(3) . . . . ?
C23 C24 C25 O25 179.7(2) . . . . ?
C23 C24 C25 C26 0.6(4) . . . . ?
C24 C25 O25 C28 179.5(2) . . . . ?
C26 C25 O25 C28 -1.4(4) . . . . ?
C22 N21 C26 C25 1.7(4) . . . . ?
O25 C25 C26 N21 179.3(3) . . . . ?
C24 C25 C26 N21 -1.7(4) . . . . ?
C32 C31 C37 O32 -3.2(4) . . . . ?
C36 C31 C37 O32 176.1(3) . . . . ?
C32 C31 C37 O31 177.0(2) . . . . ?
C36 C31 C37 O31 -3.7(4) . . . . ?
C36 C31 C32 C33 0.2(4) . . . . ?
C37 C31 C32 C33 179.5(3) . . . . ?
C31 C32 C33 C34 0.3(4) . . . . ?
C32 C33 C34 C35 -0.5(4) . . . . ?
C32 C33 C34 N34 -179.5(2) . . . . ?
C35 C34 N34 O33 -172.4(3) . . . . ?
C33 C34 N34 O33 6.6(4) . . . . ?
C35 C34 N34 O34 7.5(4) . . . . ?
C33 C34 N34 O34 -173.4(3) . . . . ?
C33 C34 C35 C36 0.1(4) . . . . ?
N34 C34 C35 C36 179.1(2) . . . . ?
C34 C35 C36 C31 0.4(4) . . . . ?
C32 C31 C36 C35 -0.6(4) . . . . ?
C37 C31 C36 C35 -179.9(3) . . . . ?

loop_
_cod_related_entry_id
_cod_related_entry_database
_cod_related_entry_code
1 ChemSpider 21141712
